data_2240885
loop_
_publ_author_name
'Gjikaj, Mimoza'
'Haase, Madeline'

_publ_section_title
;
 Crystal structure of
 <i>catena</i>-poly[[tetraaquamagnesium]-\m-(dihydrogen
 hypodiphosphato)-\k^2^<i>O</i>:<i>O</i>']
;
_journal_issue 7
_journal_name_full 'Acta Crystallographica Section E'
_journal_page_first 867
_journal_page_last 869
_journal_paper_doi 10.1107/S2056989015012037
_journal_volume 71
_journal_year 2015
_chemical_formula_iupac '[Mg (H2 P2 O6) (H2 O)4]'
_chemical_formula_sum 'H10 Mg O10 P2'
_chemical_formula_weight 256.33
_chemical_name_systematic
;
<i>catena</i>-Poly[[tetraaquamagnesium]-\m-(dihydrogen
hypodiphosphato)-\k^2^<i>O</i>:<i>O</i>']
;
_space_group_IT_number 2
_symmetry_cell_setting triclinic
_symmetry_space_group_name_Hall '-P 1'
_symmetry_space_group_name_H-M 'P -1'
_atom_sites_solution_hydrogens geom
_atom_sites_solution_primary direct
_atom_sites_solution_secondary difmap
_audit_creation_method SHELXL-97
_cell_angle_alpha 112.31(2)
_cell_angle_beta 98.55(2)
_cell_angle_gamma 98.28(2)
_cell_formula_units_Z 1
_cell_length_a 5.1486(15)
_cell_length_b 6.595(2)
_cell_length_c 7.096(2)
_cell_measurement_reflns_used 3841
_cell_measurement_temperature 223(2)
_cell_measurement_theta_max 25.67
_cell_measurement_theta_min 3.18
_cell_volume 215.08(12)
_computing_cell_refinement
;
X-AREA (Stoe & Cie, 2002)
;
_computing_data_collection
;
X-AREA (Stoe & Cie, 2002)
;
_computing_data_reduction
;
X-AREA (Stoe & Cie, 2002)
;
_computing_molecular_graphics
;
DIAMOND (Brandenburg, 2012)
;
_computing_publication_material
;
SHELXL97 (Sheldrick, 2008), PLATON (Spek, 2009) and publCIF
(Westrip, 2010)
;
_computing_structure_refinement
;
SHELXL97 (Sheldrick, 2008)
;
_computing_structure_solution
;
SHELXS97 (Sheldrick, 2008)
;
_diffrn_ambient_temperature 223(2)
_diffrn_measured_fraction_theta_full 0.983
_diffrn_measured_fraction_theta_max 0.983
_diffrn_measurement_device_type 'Stoe IPDS-II'
_diffrn_measurement_method \w-scans
_diffrn_radiation_monochromator graphite
_diffrn_radiation_source 'fine-focus sealed tube'
_diffrn_radiation_type MoK\a
_diffrn_radiation_wavelength 0.71073
_diffrn_reflns_av_R_equivalents 0.0572
_diffrn_reflns_av_sigmaI/netI 0.0416
_diffrn_reflns_limit_h_max 6
_diffrn_reflns_limit_h_min -6
_diffrn_reflns_limit_k_max 8
_diffrn_reflns_limit_k_min -8
_diffrn_reflns_limit_l_max 8
_diffrn_reflns_limit_l_min -8
_diffrn_reflns_number 2193
_diffrn_reflns_theta_full 25.67
_diffrn_reflns_theta_max 25.67
_diffrn_reflns_theta_min 3.18
_exptl_absorpt_coefficient_mu 0.612
_exptl_absorpt_correction_T_max 0.869
_exptl_absorpt_correction_T_min 0.843
_exptl_absorpt_correction_type numerical
_exptl_absorpt_process_details
;
(<i>X-SHAPE</i> and <i>X-RED</i>; Stoe & Cie, 1999, 2001)
;
_exptl_crystal_colour colourless
_exptl_crystal_density_diffrn 1.979
_exptl_crystal_density_method 'not measured'
_exptl_crystal_description block-shaped
_exptl_crystal_F_000 132
_exptl_crystal_size_max 0.28
_exptl_crystal_size_mid 0.25
_exptl_crystal_size_min 0.23
_refine_diff_density_max 0.596
_refine_diff_density_min -0.527
_refine_ls_extinction_method none
_refine_ls_goodness_of_fit_ref 1.154
_refine_ls_hydrogen_treatment refall
_refine_ls_matrix_type full
_refine_ls_number_parameters 81
_refine_ls_number_reflns 799
_refine_ls_number_restraints 0
_refine_ls_restrained_S_all 1.154
_refine_ls_R_factor_all 0.0388
_refine_ls_R_factor_gt 0.0359
_refine_ls_shift/su_max 0.000
_refine_ls_shift/su_mean 0.000
_refine_ls_structure_factor_coef Fsqd
_refine_ls_weighting_details 'calc w=1/[\s^2^(Fo^2^)+(0.0594P)^2^+0.0577P] where P=(Fo^2^+2Fc^2^)/3'
_refine_ls_weighting_scheme calc
_refine_ls_wR_factor_gt 0.0921
_refine_ls_wR_factor_ref 0.0943
_reflns_number_gt 739
_reflns_number_total 799
_reflns_threshold_expression I>2sigma(I)
_cod_data_source_file wm5175sup1.cf
_cod_data_source_block I
_cod_original_cell_volume 215.09(11)
_cod_database_code 2240885

loop_
_symmetry_equiv_pos_as_xyz
'x, y, z'
'-x, -y, -z'

loop_
_atom_site_type_symbol
_atom_site_label
_atom_site_fract_x
_atom_site_fract_y
_atom_site_fract_z
_atom_site_U_iso_or_equiv
_atom_site_adp_type
_atom_site_calc_flag
_atom_site_refinement_flags
_atom_site_occupancy
_atom_site_symmetry_multiplicity
P P 0.05636(10) 0.66957(9) 0.00780(8) 0.0119(2) Uani d . 1 1
Mg Mg 0.0000 1.0000 0.5000 0.0118(3) Uani d S 1 2
O O1 0.1302(3) 0.8332(3) 0.2329(2) 0.0158(4) Uani d . 1 1
O O2 0.2710(3) 0.6732(3) -0.1158(2) 0.0167(4) Uani d . 1 1
O O3 -0.2044(3) 0.6995(3) -0.1200(2) 0.0180(4) Uani d . 1 1
O O4 0.3263(3) 0.9689(3) 0.6850(3) 0.0233(4) Uani d . 1 1
O O5 0.2204(3) 1.2973(3) 0.5191(3) 0.0207(4) Uani d . 1 1
H H3 -0.345(8) 0.697(6) -0.086(6) 0.041(9) Uiso d . 1 1
H H4A 0.326(6) 0.895(5) 0.756(5) 0.019(7) Uiso d . 1 1
H H4B 0.491(7) 1.027(5) 0.699(5) 0.024(7) Uiso d . 1 1
H H5A 0.229(6) 1.410(6) 0.605(6) 0.026(8) Uiso d . 1 1
H H5B 0.220(7) 1.323(6) 0.422(6) 0.041(10) Uiso d . 1 1

loop_
_atom_site_aniso_label
_atom_site_aniso_U_11
_atom_site_aniso_U_22
_atom_site_aniso_U_33
_atom_site_aniso_U_12
_atom_site_aniso_U_13
_atom_site_aniso_U_23
P 0.0114(3) 0.0134(4) 0.0117(4) 0.0031(2) 0.0061(2) 0.0046(2)
Mg 0.0107(5) 0.0141(6) 0.0101(5) 0.0033(4) 0.0042(4) 0.0035(4)
O1 0.0155(8) 0.0170(8) 0.0141(8) 0.0036(6) 0.0072(6) 0.0041(6)
O2 0.0152(8) 0.0201(8) 0.0171(8) 0.0049(6) 0.0096(6) 0.0075(6)
O3 0.0137(8) 0.0277(9) 0.0188(8) 0.0081(7) 0.0082(6) 0.0131(7)
O4 0.0128(9) 0.0347(10) 0.0299(10) 0.0040(7) 0.0037(7) 0.0219(9)
O5 0.0295(9) 0.0169(9) 0.0150(8) 0.0016(7) 0.0097(7) 0.0052(8)

loop_
_atom_type_symbol
_atom_type_description
_atom_type_scat_dispersion_real
_atom_type_scat_dispersion_imag
_atom_type_scat_source
Mg Mg 0.0486 0.0363 'International Tables Vol C Tables 4.2.6.8 and 6.1.1.4'
P P 0.1023 0.0942 'International Tables Vol C Tables 4.2.6.8 and 6.1.1.4'
O O 0.0106 0.0060 'International Tables Vol C Tables 4.2.6.8 and 6.1.1.4'
H H 0.0000 0.0000 'International Tables Vol C Tables 4.2.6.8 and 6.1.1.4'

loop_
_geom_angle_atom_site_label_1
_geom_angle_atom_site_label_2
_geom_angle_atom_site_label_3
_geom_angle_site_symmetry_1
_geom_angle_site_symmetry_3
_geom_angle
O1 P O2 . . 116.02(9)
O1 P O3 . . 112.90(9)
O2 P O3 . . 106.05(9)
O1 P P . 2_565 108.73(7)
O2 P P . 2_565 108.36(7)
O3 P P . 2_565 104.04(7)
O4 Mg O4 2_576 . 180.0
O4 Mg O1 2_576 . 88.56(7)
O4 Mg O1 . . 91.44(7)
O4 Mg O1 2_576 2_576 91.44(7)
O4 Mg O1 . 2_576 88.56(7)
O1 Mg O1 . 2_576 180.00(7)
O4 Mg O5 2_576 2_576 89.75(8)
O4 Mg O5 . 2_576 90.25(8)
O1 Mg O5 . 2_576 91.48(7)
O1 Mg O5 2_576 2_576 88.52(7)
O4 Mg O5 2_576 . 90.25(8)
O4 Mg O5 . . 89.75(8)
O1 Mg O5 . . 88.52(7)
O1 Mg O5 2_576 . 91.48(7)
O5 Mg O5 2_576 . 180.0
P O1 Mg . . 147.48(9)
P O3 H3 . . 123(2)
Mg O4 H4A . . 128(2)
Mg O4 H4B . . 125.9(19)
H4A O4 H4B . . 106(3)
Mg O5 H5A . . 124(3)
Mg O5 H5B . . 121(3)
H5A O5 H5B . . 104(4)

loop_
_geom_bond_atom_site_label_1
_geom_bond_atom_site_label_2
_geom_bond_site_symmetry_2
_geom_bond_distance
P O1 . 1.5013(16)
P O2 . 1.5122(15)
P O3 . 1.5855(16)
P P 2_565 2.1843(12)
Mg O4 2_576 2.0580(17)
Mg O4 . 2.0580(17)
Mg O1 . 2.0637(15)
Mg O1 2_576 2.0637(15)
Mg O5 2_576 2.0646(18)
Mg O5 . 2.0646(18)
O3 H3 . 0.79(4)
O4 H4A . 0.82(3)
O4 H4B . 0.85(4)
O5 H5A . 0.75(4)
O5 H5B . 0.77(4)

loop_
_geom_hbond_atom_site_label_D
_geom_hbond_atom_site_label_H
_geom_hbond_atom_site_label_A
_geom_hbond_site_symmetry_A
_geom_hbond_distance_DH
_geom_hbond_distance_HA
_geom_hbond_distance_DA
_geom_hbond_angle_DHA
O3 H3 O2 1_455 0.79(4) 1.94(4) 2.687(2) 157(3)
O4 H4A O2 1_556 0.82(3) 2.00(3) 2.817(2) 169(3)
O4 H4B O1 2_676 0.85(4) 1.94(4) 2.786(2) 173(3)
O5 H5A O2 1_566 0.75(4) 2.03(4) 2.768(3) 165(3)
O5 H5B O3 2_575 0.77(4) 2.08(4) 2.829(3) 165(4)

_cod_database_fobs_code 2240885
